data_7221594
loop_
_publ_author_name
'He, Hongyan'
'Jiang, Linglei'
'Zhang, Qi'
'Huang, Ying'
'Wang, Jian-Rong'
'Mei, Xuefeng'

_publ_section_title
;
 Polymorphism observed in dapsone--flavone cocrystals that present
 pronounced differences in solubility and stability
;
_journal_issue 34
_journal_name_full CrystEngComm
_journal_page_first 6566
_journal_paper_doi 10.1039/C5CE01208B
_journal_volume 17
_journal_year 2015
_chemical_formula_sum 'C27 H22 N2 O4 S'
_chemical_formula_weight 470.53
_chemical_name_systematic
; 
 ? 
;
_space_group_IT_number 43
_symmetry_cell_setting orthorhombic
_symmetry_space_group_name_Hall 'F 2 -2d'
_symmetry_space_group_name_H-M 'F d d 2'
_atom_sites_solution_hydrogens geom
_atom_sites_solution_primary direct
_atom_sites_solution_secondary difmap
_audit_creation_method SHELXL-97
_audit_update_record
;
2015-07-09 deposited with the CCDC.
2015-07-20 downloaded from the CCDC.
;
_cell_angle_alpha 90.00
_cell_angle_beta 90.00
_cell_angle_gamma 90.00
_cell_formula_units_Z 16
_cell_length_a 22.310(2)
_cell_length_b 71.299(7)
_cell_length_c 5.8080(7)
_cell_measurement_temperature 296(2)
_cell_volume 9238.7(17)
_computing_cell_refinement 'Bruker SAINT'
_computing_data_collection 'Bruker APEX2'
_computing_data_reduction 'Bruker SAINT'
_computing_molecular_graphics 'Bruker SHELXTL'
_computing_publication_material 'Bruker SHELXTL'
_computing_structure_refinement 'SHELXL-97 (Sheldrick, 2008)'
_computing_structure_solution 'SHELXS-97 (Sheldrick, 2008)'
_diffrn_ambient_temperature 296(2)
_diffrn_measured_fraction_theta_full 0.994
_diffrn_measured_fraction_theta_max 0.994
_diffrn_measurement_device_type 'Bruker APXII-CCD'
_diffrn_measurement_method '\f and \w scans'
_diffrn_radiation_monochromator graphite
_diffrn_radiation_source 'fine-focus sealed tube'
_diffrn_radiation_type MoK\a
_diffrn_radiation_wavelength 0.71073
_diffrn_reflns_av_R_equivalents 0.0888
_diffrn_reflns_av_sigmaI/netI 0.0756
_diffrn_reflns_limit_h_max 15
_diffrn_reflns_limit_h_min -25
_diffrn_reflns_limit_k_max 81
_diffrn_reflns_limit_k_min -82
_diffrn_reflns_limit_l_max 6
_diffrn_reflns_limit_l_min -6
_diffrn_reflns_number 19377
_diffrn_reflns_theta_full 24.48
_diffrn_reflns_theta_max 24.48
_diffrn_reflns_theta_min 1.14
_exptl_absorpt_coefficient_mu 0.178
_exptl_crystal_colour colourless
_exptl_crystal_density_diffrn 1.353
_exptl_crystal_density_method 'not measured'
_exptl_crystal_description prism
_exptl_crystal_F_000 3936
_exptl_crystal_size_max 0.2
_exptl_crystal_size_mid 0.15
_exptl_crystal_size_min 0.1
_refine_diff_density_max 0.245
_refine_diff_density_min -0.276
_refine_diff_density_rms 0.061
_refine_ls_abs_structure_details 'Flack H D (1983), Acta Cryst. A39, 876-881'
_refine_ls_abs_structure_Flack -0.04(17)
_refine_ls_extinction_method none
_refine_ls_goodness_of_fit_ref 1.045
_refine_ls_hydrogen_treatment constr
_refine_ls_matrix_type full
_refine_ls_number_parameters 307
_refine_ls_number_reflns 3824
_refine_ls_number_restraints 7
_refine_ls_restrained_S_all 1.047
_refine_ls_R_factor_all 0.1092
_refine_ls_R_factor_gt 0.0586
_refine_ls_shift/su_max 0.001
_refine_ls_shift/su_mean 0.000
_refine_ls_structure_factor_coef Fsqd
_refine_ls_weighting_details 'calc w=1/[\s^2^(Fo^2^)+(0.1215P)^2^+0.0000P] where P=(Fo^2^+2Fc^2^)/3'
_refine_ls_weighting_scheme calc
_refine_ls_wR_factor_gt 0.1566
_refine_ls_wR_factor_ref 0.2107
_reflns_number_gt 2489
_reflns_number_total 3824
_reflns_threshold_expression >2sigma(I)
_cod_data_source_file c5ce01208b2.cif
_cod_data_source_block mo_2014142_0ma
_cod_depositor_comments 'Adding full bibliography for 7221594--7221595.cif.'
_cod_original_cell_volume 9238.5(17)
_cod_original_sg_symbol_H-M Fdd2
_cod_database_code 7221594

loop_
_symmetry_equiv_pos_as_xyz
'x, y, z'
'-x, -y, z'
'-x+1/4, y+1/4, z+1/4'
'x+1/4, -y+1/4, z+1/4'
'x, y+1/2, z+1/2'
'-x, -y+1/2, z+1/2'
'-x+1/4, y+3/4, z+3/4'
'x+1/4, -y+3/4, z+3/4'
'x+1/2, y, z+1/2'
'-x+1/2, -y, z+1/2'
'-x+3/4, y+1/4, z+3/4'
'x+3/4, -y+1/4, z+3/4'
'x+1/2, y+1/2, z'
'-x+1/2, -y+1/2, z'
'-x+3/4, y+3/4, z+1/4'
'x+3/4, -y+3/4, z+1/4'

loop_
_atom_site_label
_atom_site_type_symbol
_atom_site_fract_x
_atom_site_fract_y
_atom_site_fract_z
_atom_site_U_iso_or_equiv
_atom_site_adp_type
_atom_site_occupancy
_atom_site_symmetry_multiplicity
_atom_site_calc_flag
_atom_site_refinement_flags
S1 S 0.26899(7) 0.91787(2) 0.8068(3) 0.0589(5) Uani 1 1 d .
O1 O 0.2184(2) 0.92053(6) 0.9558(9) 0.0753(14) Uani 1 1 d .
O2 O 0.2593(2) 0.91662(6) 0.5607(8) 0.0786(15) Uani 1 1 d .
O3 O 0.10002(18) 0.94711(5) 0.1352(7) 0.0610(11) Uani 1 1 d .
O4 O 0.0866(3) 1.00059(7) -0.1072(11) 0.104(2) Uani 1 1 d .
N1 N 0.4397(2) 0.98024(7) 0.9501(13) 0.0828(18) Uani 1 1 d .
H1A H 0.4657 0.9828 0.8458 0.099 Uiso 1 1 calc R
H1B H 0.4394 0.9865 1.0770 0.099 Uiso 1 1 calc R
C18 C 0.2039(3) 0.98765(10) 0.4402(19) 0.094(3) Uani 1 1 d U
H18 H 0.2287 0.9966 0.5071 0.113 Uiso 1 1 calc R
N2 N 0.3917(3) 0.84817(7) 1.0980(12) 0.0809(18) Uani 1 1 d .
H2A H 0.3833 0.8434 1.2303 0.097 Uiso 1 1 calc R
H2B H 0.4171 0.8427 1.0093 0.097 Uiso 1 1 calc R
C10 C 0.3644(3) 0.86460(9) 1.0279(14) 0.0616(18) Uani 1 1 d .
C11 C 0.3756(3) 0.87246(9) 0.8108(13) 0.0623(16) Uani 1 1 d .
H11 H 0.4024 0.8667 0.7101 0.075 Uiso 1 1 calc R
C12 C 0.3463(3) 0.88883(9) 0.7474(11) 0.0581(16) Uani 1 1 d .
H12 H 0.3539 0.8941 0.6040 0.070 Uiso 1 1 calc R
C7 C 0.3057(3) 0.89748(8) 0.8955(10) 0.0490(14) Uani 1 1 d .
C1 C 0.3178(3) 0.93660(7) 0.8506(9) 0.0503(15) Uani 1 1 d .
C2 C 0.3173(3) 0.94675(8) 1.0528(11) 0.0591(15) Uani 1 1 d .
H2 H 0.2899 0.9436 1.1671 0.071 Uiso 1 1 calc R
C3 C 0.3567(3) 0.96149(9) 1.0894(11) 0.0612(17) Uani 1 1 d .
H3 H 0.3559 0.9682 1.2268 0.073 Uiso 1 1 calc R
C4 C 0.3983(3) 0.96618(8) 0.9141(12) 0.0582(17) Uani 1 1 d .
C5 C 0.3986(3) 0.95618(8) 0.7113(12) 0.0581(16) Uani 1 1 d .
H5 H 0.4258 0.9593 0.5963 0.070 Uiso 1 1 calc R
C6 C 0.3593(3) 0.94158(9) 0.6764(11) 0.0589(16) Uani 1 1 d .
H6 H 0.3599 0.9350 0.5382 0.071 Uiso 1 1 calc R
C8 C 0.2960(3) 0.88973(9) 1.1041(10) 0.0597(17) Uani 1 1 d .
H8 H 0.2699 0.8955 1.2065 0.072 Uiso 1 1 calc R
C9 C 0.3244(3) 0.87322(9) 1.1683(11) 0.0603(16) Uani 1 1 d .
H9 H 0.3159 0.8680 1.3110 0.072 Uiso 1 1 calc R
C17 C 0.1681(3) 0.99272(10) 0.2603(12) 0.0658(18) Uani 1 1 d U
H17 H 0.1682 1.0050 0.2059 0.079 Uiso 1 1 calc R
C16 C 0.1318(2) 0.97934(8) 0.1601(11) 0.0544(15) Uani 1 1 d .
C21 C 0.1339(3) 0.96112(9) 0.2333(11) 0.0561(16) Uani 1 1 d .
C13 C 0.0631(3) 0.95121(8) -0.0391(11) 0.0547(15) Uani 1 1 d .
C1' C 0.0290(2) 0.93465(8) -0.1173(10) 0.0508(15) Uani 1 1 d .
C6' C -0.0009(3) 0.93514(10) -0.3272(13) 0.0706(18) Uani 1 1 d .
H6' H 0.0020 0.9457 -0.4211 0.085 Uiso 1 1 calc R
C5' C -0.0352(3) 0.91986(11) -0.3966(14) 0.083(2) Uani 1 1 d .
H5' H -0.0548 0.9200 -0.5378 0.099 Uiso 1 1 calc R
C4' C -0.0396(3) 0.90427(10) -0.2508(15) 0.075(2) Uani 1 1 d .
H4' H -0.0634 0.8941 -0.2925 0.090 Uiso 1 1 calc R
C19 C 0.2043(3) 0.96899(11) 0.5283(17) 0.095(3) Uani 1 1 d .
H19 H 0.2268 0.9659 0.6577 0.114 Uiso 1 1 calc R
C20 C 0.1699(3) 0.95554(10) 0.4147(14) 0.078(2) Uani 1 1 d .
H20 H 0.1712 0.9430 0.4600 0.094 Uiso 1 1 calc R
C3' C -0.0097(3) 0.90408(9) -0.0515(14) 0.074(2) Uani 1 1 d .
H3' H -0.0120 0.8936 0.0433 0.089 Uiso 1 1 calc R
C2' C 0.0247(3) 0.91915(8) 0.0156(12) 0.0609(17) Uani 1 1 d .
H2' H 0.0453 0.9187 0.1547 0.073 Uiso 1 1 calc R
C14 C 0.0579(3) 0.96905(9) -0.1270(12) 0.0675(19) Uani 1 1 d .
H14 H 0.0329 0.9714 -0.2519 0.081 Uiso 1 1 calc R
C15 C 0.0917(3) 0.98412(9) -0.0233(15) 0.074(2) Uani 1 1 d .

loop_
_atom_site_aniso_label
_atom_site_aniso_U_11
_atom_site_aniso_U_22
_atom_site_aniso_U_33
_atom_site_aniso_U_23
_atom_site_aniso_U_13
_atom_site_aniso_U_12
S1 0.0600(10) 0.0507(9) 0.0659(10) -0.0072(8) -0.0158(8) 0.0038(8)
O1 0.059(3) 0.068(3) 0.099(4) -0.004(3) 0.010(3) 0.011(2)
O2 0.095(3) 0.065(3) 0.076(3) -0.003(2) -0.038(3) 0.001(3)
O3 0.065(2) 0.046(2) 0.072(3) 0.002(2) -0.021(2) 0.002(2)
O4 0.119(4) 0.054(3) 0.138(6) 0.017(3) -0.028(4) -0.013(3)
N1 0.069(4) 0.052(3) 0.127(5) -0.011(4) -0.003(4) -0.010(3)
C18 0.058(4) 0.061(5) 0.163(8) -0.038(5) -0.015(5) -0.009(4)
N2 0.076(4) 0.058(3) 0.108(5) 0.006(3) -0.021(4) 0.015(3)
C10 0.049(3) 0.045(4) 0.091(5) -0.012(4) -0.023(4) 0.000(3)
C11 0.059(4) 0.055(4) 0.073(4) 0.003(4) -0.001(3) 0.003(3)
C12 0.064(4) 0.054(4) 0.056(4) -0.003(3) -0.003(3) -0.004(3)
C7 0.052(3) 0.045(3) 0.050(4) -0.002(3) -0.005(3) -0.002(3)
C1 0.068(4) 0.040(3) 0.043(3) -0.008(3) -0.016(3) 0.005(3)
C2 0.066(4) 0.054(4) 0.057(4) 0.002(3) 0.005(3) -0.002(3)
C3 0.081(4) 0.051(4) 0.052(4) -0.003(3) 0.002(3) 0.007(3)
C4 0.065(4) 0.041(4) 0.068(4) 0.008(3) -0.012(3) 0.006(3)
C5 0.071(4) 0.050(4) 0.053(4) 0.006(3) 0.003(3) 0.001(3)
C6 0.076(4) 0.058(4) 0.042(3) -0.007(3) -0.002(3) 0.013(3)
C8 0.064(4) 0.060(4) 0.055(4) -0.010(3) -0.005(3) 0.003(3)
C9 0.069(4) 0.059(4) 0.053(4) 0.001(3) -0.013(3) -0.010(3)
C17 0.053(4) 0.068(4) 0.077(5) -0.019(4) -0.001(3) -0.008(3)
C16 0.046(3) 0.050(4) 0.067(4) -0.007(3) 0.000(3) 0.000(3)
C21 0.047(3) 0.053(4) 0.068(4) -0.007(3) -0.005(3) 0.000(3)
C13 0.053(3) 0.048(4) 0.063(4) -0.002(3) -0.007(3) 0.002(3)
C1' 0.046(3) 0.047(4) 0.059(4) -0.008(3) -0.009(3) 0.004(3)
C6' 0.075(4) 0.061(5) 0.076(5) 0.002(4) -0.014(4) 0.000(4)
C5' 0.076(5) 0.083(6) 0.089(6) -0.012(5) -0.024(4) -0.003(4)
C4' 0.054(4) 0.057(4) 0.112(6) -0.022(4) -0.011(4) -0.006(3)
C19 0.070(5) 0.086(6) 0.130(7) -0.029(6) -0.048(5) 0.010(4)
C20 0.078(5) 0.058(4) 0.099(6) -0.014(4) -0.024(5) 0.009(4)
C3' 0.077(5) 0.057(4) 0.089(5) 0.004(4) -0.025(4) -0.003(4)
C2' 0.062(4) 0.052(4) 0.069(4) 0.002(3) -0.019(3) -0.001(3)
C14 0.066(4) 0.052(4) 0.084(5) 0.008(3) -0.008(4) 0.004(3)
C15 0.067(4) 0.044(4) 0.111(6) 0.007(4) 0.011(4) -0.003(3)

loop_
_atom_type_symbol
_atom_type_description
_atom_type_scat_dispersion_real
_atom_type_scat_dispersion_imag
_atom_type_scat_source
C C 0.0033 0.0016 'International Tables Vol C Tables 4.2.6.8 and 6.1.1.4'
H H 0.0000 0.0000 'International Tables Vol C Tables 4.2.6.8 and 6.1.1.4'
N N 0.0061 0.0033 'International Tables Vol C Tables 4.2.6.8 and 6.1.1.4'
O O 0.0106 0.0060 'International Tables Vol C Tables 4.2.6.8 and 6.1.1.4'
S S 0.1246 0.1234 'International Tables Vol C Tables 4.2.6.8 and 6.1.1.4'

loop_
_geom_angle_atom_site_label_1
_geom_angle_atom_site_label_2
_geom_angle_atom_site_label_3
_geom_angle
O1 S1 O2 119.1(3)
O1 S1 C1 107.6(3)
O2 S1 C1 106.5(3)
O1 S1 C7 107.5(3)
O2 S1 C7 108.1(3)
C1 S1 C7 107.6(3)
C13 O3 C21 119.5(5)
C4 N1 H1A 120.0
C4 N1 H1B 120.0
H1A N1 H1B 120.0
C17 C18 C19 121.7(7)
C17 C18 H18 119.1
C19 C18 H18 119.1
C10 N2 H2A 120.0
C10 N2 H2B 120.0
H2A N2 H2B 120.0
C9 C10 N2 119.8(7)
C9 C10 C11 118.4(6)
N2 C10 C11 121.7(7)
C12 C11 C10 119.4(7)
C12 C11 H11 120.3
C10 C11 H11 120.3
C11 C12 C7 121.0(6)
C11 C12 H12 119.5
C7 C12 H12 119.5
C8 C7 C12 118.5(6)
C8 C7 S1 122.1(5)
C12 C7 S1 119.4(5)
C2 C1 C6 118.8(5)
C2 C1 S1 121.4(5)
C6 C1 S1 119.8(4)
C1 C2 C3 121.5(6)
C1 C2 H2 119.2
C3 C2 H2 119.2
C2 C3 C4 118.9(6)
C2 C3 H3 120.5
C4 C3 H3 120.5
C5 C4 N1 120.2(7)
C5 C4 C3 119.7(6)
N1 C4 C3 120.0(6)
C4 C5 C6 120.9(6)
C4 C5 H5 119.5
C6 C5 H5 119.5
C5 C6 C1 120.1(6)
C5 C6 H6 120.0
C1 C6 H6 120.0
C7 C8 C9 121.0(6)
C7 C8 H8 119.5
C9 C8 H8 119.5
C10 C9 C8 121.6(6)
C10 C9 H9 119.2
C8 C9 H9 119.2
C18 C17 C16 118.9(7)
C18 C17 H17 120.5
C16 C17 H17 120.5
C21 C16 C17 120.3(6)
C21 C16 C15 118.6(6)
C17 C16 C15 121.1(6)
C16 C21 O3 122.8(6)
C16 C21 C20 122.0(6)
O3 C21 C20 115.2(6)
O3 C13 C14 122.3(6)
O3 C13 C1' 112.0(5)
C14 C13 C1' 125.6(6)
C2' C1' C6' 119.2(6)
C2' C1' C13 121.0(5)
C6' C1' C13 119.8(6)
C1' C6' C5' 119.9(7)
C1' C6' H6' 120.1
C5' C6' H6' 120.1
C6' C5' C4' 119.1(7)
C6' C5' H5' 120.5
C4' C5' H5' 120.5
C3' C4' C5' 119.7(7)
C3' C4' H4' 120.1
C5' C4' H4' 120.1
C20 C19 C18 118.0(8)
C20 C19 H19 121.0
C18 C19 H19 121.0
C21 C20 C19 118.8(7)
C21 C20 H20 120.6
C19 C20 H20 120.6
C4' C3' C2' 121.0(7)
C4' C3' H3' 119.5
C2' C3' H3' 119.5
C1' C2' C3' 121.1(6)
C1' C2' H2' 119.5
C3' C2' H2' 119.5
C13 C14 C15 119.3(6)
C13 C14 H14 120.4
C15 C14 H14 120.4
O4 C15 C16 123.9(7)
O4 C15 C14 118.6(7)
C16 C15 C14 117.4(6)

loop_
_geom_bond_atom_site_label_1
_geom_bond_atom_site_label_2
_geom_bond_distance
S1 O1 1.435(5)
S1 O2 1.449(5)
S1 C1 1.743(6)
S1 C7 1.747(6)
O3 C13 1.338(7)
O3 C21 1.376(7)
O4 C15 1.277(8)
N1 C4 1.378(8)
N1 H1A 0.8600
N1 H1B 0.8600
C18 C17 1.364(12)
C18 C19 1.425(12)
C18 H18 0.9300
N2 C10 1.381(8)
N2 H2A 0.8600
N2 H2B 0.8600
C10 C9 1.356(9)
C10 C11 1.402(10)
C11 C12 1.387(9)
C11 H11 0.9300
C12 C7 1.393(9)
C12 H12 0.9300
C7 C8 1.349(8)
C1 C2 1.379(8)
C1 C6 1.416(8)
C2 C3 1.387(8)
C2 H2 0.9300
C3 C4 1.418(9)
C3 H3 0.9300
C4 C5 1.377(9)
C5 C6 1.377(9)
C5 H5 0.9300
C6 H6 0.9300
C8 C9 1.388(9)
C8 H8 0.9300
C9 H9 0.9300
C17 C16 1.380(8)
C17 H17 0.9300
C16 C21 1.368(8)
C16 C15 1.432(10)
C21 C20 1.384(10)
C13 C14 1.376(9)
C13 C1' 1.476(8)
C1' C2' 1.351(8)
C1' C6' 1.390(9)
C6' C5' 1.391(10)
C6' H6' 0.9300
C5' C4' 1.401(10)
C5' H5' 0.9300
C4' C3' 1.337(11)
C4' H4' 0.9300
C19 C20 1.394(10)
C19 H19 0.9300
C20 H20 0.9300
C3' C2' 1.376(9)
C3' H3' 0.9300
C2' H2' 0.9300
C14 C15 1.444(10)
C14 H14 0.9300

loop_
_geom_torsion_atom_site_label_1
_geom_torsion_atom_site_label_2
_geom_torsion_atom_site_label_3
_geom_torsion_atom_site_label_4
_geom_torsion
C9 C10 C11 C12 0.9(9)
N2 C10 C11 C12 179.0(6)
C10 C11 C12 C7 -0.5(9)
C11 C12 C7 C8 1.0(9)
C11 C12 C7 S1 -179.0(5)
O1 S1 C7 C8 -16.9(6)
O2 S1 C7 C8 -146.6(5)
C1 S1 C7 C8 98.8(5)
O1 S1 C7 C12 163.1(5)
O2 S1 C7 C12 33.4(5)
C1 S1 C7 C12 -81.3(5)
O1 S1 C1 C2 23.3(6)
O2 S1 C1 C2 152.0(5)
C7 S1 C1 C2 -92.3(5)
O1 S1 C1 C6 -156.9(5)
O2 S1 C1 C6 -28.1(5)
C7 S1 C1 C6 87.5(5)
C6 C1 C2 C3 -0.8(9)
S1 C1 C2 C3 179.0(5)
C1 C2 C3 C4 0.2(9)
C2 C3 C4 C5 0.4(9)
C2 C3 C4 N1 -177.3(6)
N1 C4 C5 C6 177.3(6)
C3 C4 C5 C6 -0.4(9)
C4 C5 C6 C1 -0.3(9)
C2 C1 C6 C5 0.8(9)
S1 C1 C6 C5 -179.0(5)
C12 C7 C8 C9 -1.8(9)
S1 C7 C8 C9 178.2(5)
N2 C10 C9 C8 -179.9(5)
C11 C10 C9 C8 -1.7(9)
C7 C8 C9 C10 2.3(9)
C19 C18 C17 C16 -0.6(12)
C18 C17 C16 C21 -3.1(10)
C18 C17 C16 C15 177.5(7)
C17 C16 C21 O3 -178.0(5)
C15 C16 C21 O3 1.4(9)
C17 C16 C21 C20 2.9(10)
C15 C16 C21 C20 -177.7(7)
C13 O3 C21 C16 -0.2(8)
C13 O3 C21 C20 179.0(6)
C21 O3 C13 C14 0.7(9)
C21 O3 C13 C1' -178.1(5)
O3 C13 C1' C2' 16.8(8)
C14 C13 C1' C2' -161.9(7)
O3 C13 C1' C6' -165.3(6)
C14 C13 C1' C6' 16.0(10)
C2' C1' C6' C5' 0.7(10)
C13 C1' C6' C5' -177.2(6)
C1' C6' C5' C4' 1.0(11)
C6' C5' C4' C3' -2.0(11)
C17 C18 C19 C20 4.5(13)
C16 C21 C20 C19 1.1(11)
O3 C21 C20 C19 -178.0(7)
C18 C19 C20 C21 -4.6(12)
C5' C4' C3' C2' 1.4(11)
C6' C1' C2' C3' -1.3(10)
C13 C1' C2' C3' 176.5(6)
C4' C3' C2' C1' 0.3(11)
O3 C13 C14 C15 -2.3(10)
C1' C13 C14 C15 176.2(6)
C21 C16 C15 O4 -179.0(7)
C17 C16 C15 O4 0.4(11)
C21 C16 C15 C14 -2.9(9)
C17 C16 C15 C14 176.5(6)
C13 C14 C15 O4 179.7(7)
C13 C14 C15 C16 3.4(10)
